data_1534702
loop_
_publ_author_name
'Aurivillius, B.'

_publ_section_title
;
 On the Crystal Structure of Some Non-Stoichiometric Mixed Lead Oxide
 Halides and Their Relation to the Minerals "Lorettoite" and Sundiusite
;
_journal_name_full 'Chemica Scripta'
_journal_page_first 5
_journal_page_last 11
_journal_volume 22
_journal_year 1983
_chemical_formula_sum 'Cl2 Cr0.5 O8 Pb7.5'
_chemical_name_systematic '(Pb O)6.5 (Cr O3).5 Pb Cl2'
_space_group_IT_number 139
_symmetry_space_group_name_Hall '-I 4 2'
_symmetry_space_group_name_H-M 'I 4/m m m'
_cell_angle_alpha 90
_cell_angle_beta 90
_cell_angle_gamma 90
_cell_formula_units_Z 1
_cell_length_a 3.9473
_cell_length_b 3.9473
_cell_length_c 23.221
_cell_volume 361.811
_citation_journal_id_ASTM CSRPB9
_cod_data_source_file Aurivillius_CSRPB9_1983_504.cif
_cod_data_source_block Cl2Cr0.5O8Pb7.5
_cod_original_cell_volume 361.8105
_cod_database_code 1534702

loop_
_symmetry_equiv_pos_as_xyz
x,y,z
-y,x,z
-x,-y,z
y,-x,z
x,-y,-z
y,x,-z
-x,y,-z
-y,-x,-z
-x,-y,-z
y,-x,-z
x,y,-z
-y,x,-z
-x,y,z
-y,-x,z
x,-y,z
y,x,z
x+1/2,y+1/2,z+1/2
-y+1/2,x+1/2,z+1/2
-x+1/2,-y+1/2,z+1/2
y+1/2,-x+1/2,z+1/2
x+1/2,-y+1/2,-z+1/2
y+1/2,x+1/2,-z+1/2
-x+1/2,y+1/2,-z+1/2
-y+1/2,-x+1/2,-z+1/2
-x+1/2,-y+1/2,-z+1/2
y+1/2,-x+1/2,-z+1/2
x+1/2,y+1/2,-z+1/2
-y+1/2,x+1/2,-z+1/2
-x+1/2,y+1/2,z+1/2
-y+1/2,-x+1/2,z+1/2
x+1/2,-y+1/2,z+1/2
y+1/2,x+1/2,z+1/2

loop_
_atom_site_label
_atom_site_type_symbol
_atom_site_fract_x
_atom_site_fract_y
_atom_site_fract_z
_atom_site_occupancy
_atom_site_U_iso_or_equiv
Pb2 Pb+2 0 0 0.30891 0.9375 0.0
Cr2 Cr+6 0 0 0.30891 0.0625 0.0
Cr1 Cr+6 0 0 0.08189 0.0625 0.0
O1 O-2 0.5 0 0.1403 1 0.0
Cl1 Cl-1 0 0 0.5 1 0.0
Pb1 Pb+2 0 0 0.08189 0.9375 0.0
